data_7031891
loop_
_publ_author_name
'Deville, Claire'
'Granelli, Matteo'
'Downward, Alan M.'
'Besnard, C\'eline'
'Guen\'ee, Laure'
'Williams, Alan F.'

_publ_section_title
;
 Helicity inversion and redox chemistry of chiral manganese(ii) cubanes.
;
_journal_issue 34
_journal_name_full 'Dalton transactions (Cambridge, England : 2003)'
_journal_page_first 12917
_journal_paper_doi 10.1039/c4dt01590h
_journal_volume 43
_journal_year 2014
_chemical_absolute_configuration ad
_chemical_formula_moiety 'C96 H88 Mn4 N16 O8 P2, 2(Cl O4), 0.7(H2 O)'
_chemical_formula_sum 'C96 H89.4 Cl2 Mn4 N16 O16.7 P2'
_chemical_formula_weight 2087.03
_chemical_name_systematic
;
 ?
;
_space_group_crystal_system monoclinic
_space_group_IT_number 4
_space_group_name_Hall 'P 2yb'
_space_group_name_H-M_alt 'P 1 21 1'
_symmetry_space_group_name_Hall 'P 2yb'
_symmetry_space_group_name_H-M 'P 1 21 1'
_atom_sites_solution_hydrogens geom
_atom_sites_solution_primary direct
_audit_creation_date 2014-06-30
_audit_creation_method
;
Olex2 1.2-beta
(compiled 2014.06.26 svn.r2951 for OlexSys, GUI svn.r4855)
;
_cell_angle_alpha 90
_cell_angle_beta 101.418(2)
_cell_angle_gamma 90
_cell_formula_units_Z 2
_cell_length_a 14.444(2)
_cell_length_b 23.205(3)
_cell_length_c 14.665(2)
_cell_measurement_temperature 180(2)
_cell_volume 4818.0(11)
_computing_cell_refinement
;
CrysAlisPro, Agilent Technologies,
Version 1.171.36.28 (release 01-02-2013 CrysAlis171 .NET)
(compiled Feb  1 2013,16:14:44)
;
_computing_data_collection
;
CrysAlisPro, Agilent Technologies,
Version 1.171.36.28 (release 01-02-2013 CrysAlis171 .NET)
(compiled Feb  1 2013,16:14:44)
;
_computing_data_reduction
;
CrysAlisPro, Agilent Technologies,
Version 1.171.36.28 (release 01-02-2013 CrysAlis171 .NET)
(compiled Feb  1 2013,16:14:44)
;
_computing_molecular_graphics 'Olex2 (Dolomanov et al., 2009)'
_computing_publication_material 'Olex2 (Dolomanov et al., 2009)'
_computing_structure_refinement 'ShelXL (Sheldrick, 2008)'
_computing_structure_solution 'ShelXS (Sheldrick, 2008)'
_diffrn_ambient_temperature 180.15
_diffrn_measured_fraction_theta_full 0.999
_diffrn_measured_fraction_theta_max 0.927
_diffrn_measurement_device_type 'SuperNova, Dual, Cu at zero, Atlas'
_diffrn_measurement_method '\w scans'
_diffrn_radiation_type CuK\a
_diffrn_radiation_wavelength 1.5418
_diffrn_reflns_av_R_equivalents 0.0423
_diffrn_reflns_av_unetI/netI 0.0869
_diffrn_reflns_Laue_measured_fraction_full 0.999
_diffrn_reflns_Laue_measured_fraction_max 0.927
_diffrn_reflns_limit_h_max 11
_diffrn_reflns_limit_h_min -18
_diffrn_reflns_limit_k_max 28
_diffrn_reflns_limit_k_min -28
_diffrn_reflns_limit_l_max 17
_diffrn_reflns_limit_l_min -17
_diffrn_reflns_number 27762
_diffrn_reflns_point_group_measured_fraction_full 0.999
_diffrn_reflns_point_group_measured_fraction_max 0.926
_diffrn_reflns_theta_full 67.000
_diffrn_reflns_theta_max 76.279
_diffrn_reflns_theta_min 3.074
_exptl_absorpt_coefficient_mu 5.611
_exptl_absorpt_correction_T_max 0.7537
_exptl_absorpt_correction_T_min 0.5369
_exptl_absorpt_correction_type multi-scan
_exptl_absorpt_process_details
;
 numerical followed by a multi scan (ABSPACK)
crysalis
;
_exptl_crystal_density_diffrn 1.439
_exptl_crystal_F_000 2150
_exptl_crystal_size_max 0.34
_exptl_crystal_size_mid 0.24
_exptl_crystal_size_min 0.08
_refine_diff_density_max 0.709
_refine_diff_density_min -0.368
_refine_diff_density_rms 0.069
_refine_ls_abs_structure_details
;
 Refined as an inversion twin.

Two 2 ClO~4~^-^ ions compensates the charge of the complexe. One is disordered 
and was modelled using two component
with geometrical restraints and restraints on anisotropic dispacement parameters. 

DFIX 1.44 Cl1L O4L Cl1L O3L Cl1L O5L Cl1L O2L
DFIX 1.44 0.005 Cl1K O5K Cl1K O2K Cl1K O4K Cl1K O3K
DFIX 2.35 0.04 O4L O5L O5L O2L O2L O3L O3L O4L O3L O5L O4L O2L
DFIX 2.35 0.01 O2K O5K O4K O5K O3K O4K O3K O2K O2K O4K O3K O5K
SIMU 0.02 0.04 1 O2K O5K Cl1K O3K O4K Cl1L O4L O5L O2L O3L

RIGU Cl1L O3L O2L O5L O4L
RIGU Cl1K O2K O5K O3K O4K


A small void with some electronic density was also found in the model. No
other molecules than disordered water could fit the electronic density so
that four disordered water molecules were added to the model. Their
occupancies were refined fisrt with Uiso fixed to 0.05 and then fixed.
REstraints were used for anisotropic displacement parameters.

SIMU 0.04 0.08 1 O2W O1W O3W O4W
ISOR O4W O2W O3W
;
_refine_ls_abs_structure_Flack 0.002(5)
_refine_ls_extinction_method none
_refine_ls_goodness_of_fit_ref 1.001
_refine_ls_hydrogen_treatment constr
_refine_ls_matrix_type full
_refine_ls_number_parameters 1315
_refine_ls_number_reflns 15014
_refine_ls_number_restraints 123
_refine_ls_restrained_S_all 1.009
_refine_ls_R_factor_all 0.0638
_refine_ls_R_factor_gt 0.0504
_refine_ls_shift/su_max 0.000
_refine_ls_shift/su_mean 0.000
_refine_ls_structure_factor_coef Fsqd
_refine_ls_weighting_details 'w=1/[\s^2^(Fo^2^)+(0.0473P)^2^] where P=(Fo^2^+2Fc^2^)/3'
_refine_ls_weighting_scheme calc
_refine_ls_wR_factor_gt 0.1199
_refine_ls_wR_factor_ref 0.1283
_reflns_Friedel_coverage 0.949
_reflns_Friedel_fraction_full 0.999
_reflns_Friedel_fraction_max 0.926
_reflns_number_gt 12201
_reflns_number_total 15014
_reflns_threshold_expression 'I > 2\s(I)'
_cod_duplicate_entry 7031637
_cod_data_source_file c4dt01590h2.cif
_cod_data_source_block 7
_cod_original_formula_sum 'C96 H89.40 Cl2 Mn4 N16 O16.70 P2'
_cod_database_code 7031891
_shelxl_version_number 2013-4
_shelx_space_group_comment
;
The symmetry employed for this shelxl refinement is uniquely defined
by the following loop, which should always be used as a source of
symmetry information in preference to the above space-group names.
They are only intended as comments.
;
_olex2_refinement_description
;
1. Fixed Uiso
 At 1.2 times of:
  All C(H) groups, All C(H,H) groups
 At 1.5 times of:
  All C(H,H,H) groups
2. Restrained distances
 Cl1L-O4L = Cl1L-O3L = Cl1L-O5L = Cl1L-O2L
 1.44 with sigma of 0.02
 Cl1K-O5K = Cl1K-O2K = Cl1K-O4K = Cl1K-O3K
 1.44 with sigma of 0.005
 O4L-O5L = O5L-O2L = O2L-O3L = O3L-O4L = O3L-O5L = O4L-O2L
 2.35 with sigma of 0.04
 O2K-O5K = O4K-O5K = O3K-O4K = O3K-O2K = O2K-O4K = O3K-O5K
 2.35 with sigma of 0.01
3. Uiso/Uaniso restraints and constraints
O2K \\sim O5K \\sim Cl1K \\sim O3K \\sim O4K \\sim Cl1L \\sim O4L \\sim O5L
\\sim O2L \\sim O3L: within 1A with sigma of 0.02 and sigma for terminal atoms
of 0.04
O2W \\sim O1W \\sim O3W \\sim O4W: within 1A with sigma of 0.04 and sigma for
terminal atoms of 0.08
Uanis(O4W) \\sim Ueq, Uanis(O2W) \\sim Ueq, Uanis(O3W) \\sim Ueq: with sigma of
0.1 and sigma for terminal atoms of 0.2
4. Rigid body (RIGU) restrains
 Cl1L, O3L, O2L, O5L, O4L
 with sigma for 1-2 distances of 0.004 and sigma for 1-3 distances of 0.004
 Cl1K, O2K, O5K, O3K, O4K
 with sigma for 1-2 distances of 0.004 and sigma for 1-3 distances of 0.004
5. Others
 Fixed Sof: Cl1L(0.65) O4L(0.65) O5L(0.65) Cl1K(0.35) O2K(0.35) O3K(0.35)
 O4K(0.35) O5K(0.35) O2L(0.65) O2W(0.2) O3W(0.2) O3L(0.65) O4W(0.15) O1W(0.15)
6.a Ternary CH refined with riding coordinates:
 C2A(H2A), C2C(H2C), C2B(H2B), C2D(H2D)
6.b Secondary CH2 refined with riding coordinates:
 C12C(H12A,H12B), C12A(H12C,H12D), C12D(H12G,H12H), C12B(H12I,H12J)
6.c Aromatic/amide H refined with riding coordinates:
 C7E(H7E), C13E(H13E), C13F(H13F), C12F(H12F), C15F(H15F), C14F(H14F),
 C6A(H6A), C7B(H7B), C11F(H11F), C11E(H11E), C12E(H12E), C14E(H14E), C16D(H16D),
  C18B(H18B), C19B(H19B), C6B(H6B), C17D(H17D), C16B(H16B), C6C(H6C),
 C16A(H16A), C8B(H8B), C19D(H19D), C6F(H6F), C16C(H16C), C6E(H6E), C17B(H17B),
 C18A(H18A), C15E(H15E), C19A(H19A), C7A(H7A), C8E(H8E), C9D(H9D), C9F(H9F),
 C6D(H6D), C7F(H7F), C7C(H7C), C8C(H8C), C19C(H19C), C5E(H5E), C5F(H5F),
 C9E(H9E), C9C(H9C), C9A(H9A), C8A(H8A), C9B(H9B), C8F(H8F), C18D(H18D),
 C8D(H8D), C17C(H17C), C18C(H18C), C17A(H17A), C7D(H7D)
6.d Idealised Me refined as rotating group:
 C22D(H22A,H22B,H22C), C22B(H22D,H22E,H22F), C22A(H22G,H22H,H22I), C23D(H23A,
 H23B,H23C), C22C(H22J,H22K,H22L), C23B(H23D,H23E,H23F), C23C(H23G,H23H,H23I),
 C23A(H23J,H23K,H23L)
;
_olex2_submission_special_instructions 'No special instructions were received'

loop_
_space_group_symop_operation_xyz
'x, y, z'
'-x, y+1/2, -z'

loop_
_atom_site_label
_atom_site_type_symbol
_atom_site_fract_x
_atom_site_fract_y
_atom_site_fract_z
_atom_site_U_iso_or_equiv
_atom_site_adp_type
_atom_site_occupancy
_atom_site_site_symmetry_order
_atom_site_calc_flag
_atom_site_refinement_flags_posn
_atom_site_refinement_flags_adp
_atom_site_refinement_flags_occupancy
_atom_site_disorder_assembly
_atom_site_disorder_group
Mn2 Mn 0.36963(5) 0.39014(3) 0.03414(5) 0.03035(18) Uani 1 1 d . . . . .
Mn1 Mn 0.21984(6) 0.29615(3) -0.12312(6) 0.0317(2) Uani 1 1 d . . . . .
Mn3 Mn 0.27788(5) 0.28958(3) 0.12463(6) 0.0304(2) Uani 1 1 d . . . . .
Mn4 Mn 0.12584(5) 0.39007(4) -0.01867(6) 0.03221(19) Uani 1 1 d . . . . .
P1E P 0.47743(9) 0.33720(6) 0.22943(10) 0.0345(3) Uani 1 1 d . . . . .
Cl1H Cl 0.25807(11) 0.63221(7) 0.01079(12) 0.0539(4) Uani 1 1 d . . . . .
P1F P 0.01889(9) 0.34490(6) -0.22067(10) 0.0358(3) Uani 1 1 d . . . . .
O3E O 0.4854(2) 0.35667(16) 0.1316(3) 0.0366(8) Uani 1 1 d . . . . .
Cl1L Cl 0.2129(3) 0.56156(17) 0.4873(2) 0.0511(7) Uani 0.65 1 d D . P A 2
O2E O 0.3820(2) 0.31881(17) 0.2416(3) 0.0376(9) Uani 1 1 d . . . . .
O1B O 0.1565(2) 0.29242(16) -0.0008(2) 0.0320(8) Uani 1 1 d . . . . .
N11C N 0.4930(4) 0.2641(3) -0.1622(4) 0.0590(16) Uani 1 1 d . . . . .
N21B N 0.0499(4) 0.1419(2) -0.1624(4) 0.0477(12) Uani 1 1 d . . . . .
N4B N 0.1530(3) 0.2716(2) 0.1837(3) 0.0358(10) Uani 1 1 d . . . . .
O1A O 0.2445(2) 0.39173(16) -0.0868(2) 0.0321(7) Uani 1 1 d . . . . .
O1C O 0.3410(2) 0.29400(15) 0.0016(2) 0.0304(7) Uani 1 1 d . . . . .
C20B C 0.0756(5) 0.1390(3) -0.2506(5) 0.0495(15) Uani 1 1 d . . . . .
O1D O 0.2508(2) 0.38595(15) 0.1024(2) 0.0300(7) Uani 1 1 d . . . . .
C12C C 0.3957(4) 0.1949(3) -0.0087(4) 0.0461(14) Uani 1 1 d . . . . .
H12A H 0.3344 0.1841 -0.0483 0.055 Uiso 1 1 calc R . . . .
H12B H 0.4457 0.1731 -0.0313 0.055 Uiso 1 1 calc R . . . .
C10F C -0.0612(4) 0.2874(2) -0.2591(4) 0.0371(12) Uani 1 1 d . . . . .
N4D N 0.0691(3) 0.3975(2) 0.1094(3) 0.0389(11) Uani 1 1 d . . . . .
N14C N 0.3430(3) 0.1999(2) 0.1451(4) 0.0429(11) Uani 1 1 d . . . . .
C7E C 0.6916(6) 0.1946(3) 0.3209(6) 0.077(2) Uani 1 1 d . . . . .
H7E H 0.7374 0.1653 0.3400 0.093 Uiso 1 1 calc R . . . .
N14D N 0.3990(3) 0.47523(19) 0.1091(3) 0.0392(11) Uani 1 1 d . . . . .
N4C N 0.3436(3) 0.2880(2) -0.1856(3) 0.0405(11) Uani 1 1 d . . . . .
C15C C 0.3668(4) 0.1708(3) 0.2312(5) 0.0479(15) Uani 1 1 d . . . . .
N4A N 0.4261(3) 0.4077(2) -0.0929(3) 0.0376(11) Uani 1 1 d . . . . .
C13E C 0.5850(6) 0.4810(4) 0.4397(6) 0.071(2) Uani 1 1 d . . . . .
H13E H 0.6095 0.5097 0.4840 0.085 Uiso 1 1 calc R . . . .
C13F C -0.1913(5) 0.2023(3) -0.3289(6) 0.071(2) Uani 1 1 d . . . . .
H13F H -0.2375 0.1742 -0.3530 0.085 Uiso 1 1 calc R . . . .
C5C C 0.3729(4) 0.2948(3) -0.2706(4) 0.0497(15) Uani 1 1 d . . . . .
O2F O 0.0106(2) 0.36090(17) -0.1216(3) 0.0381(9) Uani 1 1 d . . . . .
C12F C -0.1222(5) 0.2167(3) -0.3777(6) 0.067(2) Uani 1 1 d . . . . .
H12F H -0.1183 0.1974 -0.4340 0.081 Uiso 1 1 calc R . . . .
C15F C -0.1291(4) 0.2718(3) -0.2094(4) 0.0483(15) Uani 1 1 d . . . . .
H15F H -0.1317 0.2901 -0.1520 0.058 Uiso 1 1 calc R . . . .
C13B C 0.1063(4) 0.1805(2) -0.1088(4) 0.0420(13) Uani 1 1 d . . . . .
O3F O 0.1149(2) 0.32835(17) -0.2352(3) 0.0404(9) Uani 1 1 d . . . . .
C14F C -0.1937(5) 0.2288(3) -0.2447(6) 0.0610(19) Uani 1 1 d . . . . .
H14F H -0.2401 0.2175 -0.2105 0.073 Uiso 1 1 calc R . . . .
C13C C 0.3955(4) 0.1770(2) 0.0898(4) 0.0433(14) Uani 1 1 d . . . . .
N11D N 0.0961(4) 0.4121(2) 0.2649(3) 0.0476(13) Uani 1 1 d . . . . .
C3B C 0.0813(4) 0.2572(2) 0.1187(4) 0.0364(12) Uani 1 1 d . . . . .
N14B N 0.1656(3) 0.2047(2) -0.1557(3) 0.0402(11) Uani 1 1 d . . . . .
C2A C 0.2606(4) 0.4288(2) -0.1584(4) 0.0351(12) Uani 1 1 d . . . . .
H2A H 0.2207 0.4165 -0.2190 0.042 Uiso 1 1 calc R . . . .
N11A N 0.3974(3) 0.4394(2) -0.2413(3) 0.0507(13) Uani 1 1 d . . . . .
C6A C 0.5989(4) 0.3919(4) -0.0804(5) 0.066(2) Uani 1 1 d . . . . .
H6A H 0.6116 0.3775 -0.0185 0.079 Uiso 1 1 calc R . . . .
C7B C 0.1190(5) 0.2702(4) 0.4321(5) 0.071(2) Uani 1 1 d . . . . .
H7B H 0.1488 0.2776 0.4948 0.085 Uiso 1 1 calc R . . . .
O2H O 0.2450(3) 0.6898(3) 0.0314(5) 0.115(3) Uani 1 1 d . . . . .
C15D C 0.4842(4) 0.5039(3) 0.1303(5) 0.0472(15) Uani 1 1 d . . . . .
C11F C -0.0593(5) 0.2593(3) -0.3432(5) 0.0545(17) Uani 1 1 d . . . . .
H11F H -0.0127 0.2701 -0.3775 0.065 Uiso 1 1 calc R . . . .
C2C C 0.4122(4) 0.2600(2) -0.0211(4) 0.0356(12) Uani 1 1 d . . . . .
H2C H 0.4740 0.2713 0.0189 0.043 Uiso 1 1 calc R . . . .
C10B C 0.0310(4) 0.2490(3) 0.2508(4) 0.0518(17) Uani 1 1 d . . . . .
C11E C 0.6028(5) 0.4194(3) 0.3133(5) 0.0562(17) Uani 1 1 d . . . . .
H11E H 0.6390 0.4075 0.2692 0.067 Uiso 1 1 calc R . . . .
N21A N 0.0891(3) 0.5441(2) -0.1936(4) 0.0461(12) Uani 1 1 d . . . . .
C4F C -0.0239(4) 0.4031(3) -0.3002(4) 0.0426(13) Uani 1 1 d . . . . .
C13A C 0.1403(4) 0.5040(2) -0.1367(4) 0.0413(13) Uani 1 1 d . . . . .
C12E C 0.6381(6) 0.4624(4) 0.3777(6) 0.080(3) Uani 1 1 d . . . . .
H12E H 0.6986 0.4786 0.3785 0.096 Uiso 1 1 calc R . . . .
C14E C 0.4990(6) 0.4592(3) 0.4386(5) 0.066(2) Uani 1 1 d . . . . .
H14E H 0.4614 0.4734 0.4800 0.080 Uiso 1 1 calc R . . . .
C20A C 0.0038(4) 0.5471(3) -0.1671(5) 0.0502(16) Uani 1 1 d . . . . .
C2B C 0.0856(4) 0.2556(2) 0.0151(4) 0.0351(12) Uani 1 1 d . . . . .
H2B H 0.0236 0.2684 -0.0227 0.042 Uiso 1 1 calc R . . . .
C5A C 0.5096(4) 0.4087(3) -0.1257(4) 0.0472(16) Uani 1 1 d . . . . .
O3H O 0.2520(5) 0.6285(3) -0.0856(5) 0.113(2) Uani 1 1 d . . . . .
C16D C 0.5645(4) 0.4955(3) 0.0928(5) 0.0625(19) Uani 1 1 d . . . . .
H16D H 0.5675 0.4670 0.0470 0.075 Uiso 1 1 calc R . . . .
C12A C 0.2393(4) 0.4926(2) -0.1392(4) 0.0437(14) Uani 1 1 d . . . . .
H12C H 0.2787 0.5041 -0.0788 0.052 Uiso 1 1 calc R . . . .
H12D H 0.2579 0.5169 -0.1880 0.052 Uiso 1 1 calc R . . . .
N14A N 0.0938(3) 0.4798(2) -0.0770(4) 0.0421(11) Uani 1 1 d . . . . .
C18B C 0.0819(6) 0.1168(3) -0.4078(5) 0.072(2) Uani 1 1 d . . . . .
H18B H 0.0591 0.0964 -0.4640 0.086 Uiso 1 1 calc R . . . .
N21D N 0.3950(3) 0.5417(2) 0.2203(3) 0.0434(11) Uani 1 1 d . . . . .
C20D C 0.4817(4) 0.5458(3) 0.1977(5) 0.0500(15) Uani 1 1 d . . . . .
N21C N 0.4537(4) 0.1357(2) 0.1360(4) 0.0532(14) Uani 1 1 d . . . . .
C19B C 0.0408(6) 0.1074(3) -0.3310(5) 0.065(2) Uani 1 1 d . . . . .
H19B H -0.0092 0.0805 -0.3331 0.078 Uiso 1 1 calc R . . . .
C5B C 0.1234(4) 0.2671(3) 0.2692(4) 0.0420(13) Uani 1 1 d . . . . .
C10A C 0.4919(4) 0.4287(3) -0.2186(5) 0.0581(19) Uani 1 1 d . . . . .
O4L O 0.1891(8) 0.5081(4) 0.5284(6) 0.061(2) Uani 0.65 1 d D . P A 2
C3C C 0.4166(4) 0.2703(3) -0.1237(4) 0.0402(13) Uani 1 1 d . . . . .
C6B C 0.1692(5) 0.2786(3) 0.3615(4) 0.0551(17) Uani 1 1 d . . . . .
H6B H 0.2328 0.2917 0.3751 0.066 Uiso 1 1 calc R . . . .
C17D C 0.6394(5) 0.5315(4) 0.1268(6) 0.077(2) Uani 1 1 d . . . . .
H17D H 0.6961 0.5269 0.1039 0.093 Uiso 1 1 calc R . . . .
C20C C 0.4358(5) 0.1310(3) 0.2259(5) 0.0573(18) Uani 1 1 d . . . . .
C16B C 0.1898(5) 0.1874(3) -0.3222(4) 0.0517(16) Uani 1 1 d . . . . .
H16B H 0.2400 0.2142 -0.3196 0.062 Uiso 1 1 calc R . . . .
C6C C 0.3253(5) 0.3132(3) -0.3583(5) 0.063(2) Uani 1 1 d . . . . .
H6C H 0.2604 0.3234 -0.3684 0.075 Uiso 1 1 calc R . . . .
C16A C -0.0709(4) 0.4981(3) -0.0540(6) 0.0618(19) Uani 1 1 d . . . . .
H16A H -0.0703 0.4708 -0.0055 0.074 Uiso 1 1 calc R . . . .
O4H O 0.3494(4) 0.6138(3) 0.0529(5) 0.113(2) Uani 1 1 d . . . . .
C13D C 0.3471(4) 0.4988(2) 0.1652(4) 0.0369(12) Uani 1 1 d . . . . .
C8B C 0.0274(6) 0.2515(4) 0.4127(5) 0.085(3) Uani 1 1 d . . . . .
H8B H -0.0051 0.2464 0.4625 0.102 Uiso 1 1 calc R . . . .
C19D C 0.5563(5) 0.5827(3) 0.2307(5) 0.067(2) Uani 1 1 d . . . . .
H19D H 0.5529 0.6116 0.2757 0.080 Uiso 1 1 calc R . . . .
C6F C -0.1483(6) 0.4703(4) -0.3589(6) 0.076(2) Uani 1 1 d . . . . .
H6F H -0.2071 0.4872 -0.3542 0.091 Uiso 1 1 calc R . . . .
O5L O 0.1794(7) 0.5587(4) 0.3856(5) 0.053(2) Uani 0.65 1 d D . P A 2
C15B C 0.1474(4) 0.1787(2) -0.2451(4) 0.0428(14) Uani 1 1 d . . . . .
C16C C 0.3342(5) 0.1772(3) 0.3149(5) 0.064(2) Uani 1 1 d . . . . .
H16C H 0.2854 0.2040 0.3191 0.077 Uiso 1 1 calc R . . . .
C22D C 0.3605(5) 0.5813(3) 0.2831(5) 0.065(2) Uani 1 1 d . . . . .
H22A H 0.3443 0.5597 0.3352 0.098 Uiso 1 1 calc GR . . . .
H22B H 0.3042 0.6013 0.2494 0.098 Uiso 1 1 calc GR . . . .
H22C H 0.4097 0.6096 0.3070 0.098 Uiso 1 1 calc GR . . . .
C6E C 0.6286(6) 0.2078(4) 0.3773(6) 0.075(2) Uani 1 1 d . . . . .
H6E H 0.6300 0.1883 0.4344 0.090 Uiso 1 1 calc R . . . .
N11B N 0.0058(3) 0.2431(2) 0.1544(3) 0.0495(13) Uani 1 1 d . . . . .
C22B C -0.0265(5) 0.1067(3) -0.1376(5) 0.070(2) Uani 1 1 d . . . . .
H22D H -0.0321 0.0705 -0.1725 0.105 Uiso 1 1 calc GR . . . .
H22E H -0.0862 0.1279 -0.1530 0.105 Uiso 1 1 calc GR . . . .
H22F H -0.0120 0.0984 -0.0707 0.105 Uiso 1 1 calc GR . . . .
C22A C 0.1164(5) 0.5776(3) -0.2679(5) 0.0585(17) Uani 1 1 d . . . . .
H22G H 0.1350 0.5515 -0.3136 0.088 Uiso 1 1 calc GR . . . .
H22H H 0.1697 0.6027 -0.2418 0.088 Uiso 1 1 calc GR . . . .
H22I H 0.0628 0.6012 -0.2983 0.088 Uiso 1 1 calc GR . . . .
C5D C -0.0140(4) 0.3906(3) 0.1418(4) 0.0498(15) Uani 1 1 d . . . . .
C17B C 0.1560(6) 0.1556(3) -0.4031(5) 0.070(2) Uani 1 1 d . . . . .
H17B H 0.1843 0.1606 -0.4558 0.084 Uiso 1 1 calc R . . . .
C3D C 0.1324(4) 0.4093(2) 0.1853(4) 0.0400(13) Uani 1 1 d . . . . .
C10C C 0.4671(5) 0.2797(4) -0.2562(5) 0.062(2) Uani 1 1 d . . . . .
C18A C -0.1509(5) 0.5720(3) -0.1600(6) 0.075(2) Uani 1 1 d . . . . .
H18A H -0.2069 0.5937 -0.1804 0.090 Uiso 1 1 calc R . . . .
C15E C 0.4650(4) 0.4148(3) 0.3754(4) 0.0487(15) Uani 1 1 d . . . . .
H15E H 0.4048 0.3985 0.3758 0.058 Uiso 1 1 calc R . . . .
C19A C -0.0746(5) 0.5813(3) -0.2012(6) 0.065(2) Uani 1 1 d . . . . .
H19A H -0.0754 0.6089 -0.2492 0.078 Uiso 1 1 calc R . . . .
C7A C 0.6677(5) 0.3978(5) -0.1325(6) 0.095(3) Uani 1 1 d . . . . .
H7A H 0.7309 0.3886 -0.1041 0.114 Uiso 1 1 calc R . . . .
C12D C 0.2496(4) 0.4834(2) 0.1671(4) 0.0380(12) Uani 1 1 d . . . . .
H12G H 0.2087 0.4965 0.1085 0.046 Uiso 1 1 calc R . . . .
H12H H 0.2299 0.5042 0.2190 0.046 Uiso 1 1 calc R . . . .
C15A C 0.0070(4) 0.5067(3) -0.0945(5) 0.0479(15) Uani 1 1 d . . . . .
C8E C 0.6899(5) 0.2225(3) 0.2376(6) 0.064(2) Uani 1 1 d . . . . .
H8E H 0.7341 0.2123 0.2003 0.077 Uiso 1 1 calc R . . . .
C23D C 0.1448(5) 0.4253(4) 0.3604(4) 0.068(2) Uani 1 1 d . . . . .
H23A H 0.2132 0.4257 0.3635 0.102 Uiso 1 1 calc GR . . . .
H23B H 0.1291 0.3959 0.4028 0.102 Uiso 1 1 calc GR . . . .
H23C H 0.1244 0.4632 0.3785 0.102 Uiso 1 1 calc GR . . . .
C22C C 0.5224(6) 0.1008(3) 0.1013(6) 0.080(3) Uani 1 1 d . . . . .
H22J H 0.5246 0.0623 0.1289 0.120 Uiso 1 1 calc GR . . . .
H22K H 0.5848 0.1188 0.1180 0.120 Uiso 1 1 calc GR . . . .
H22L H 0.5042 0.0978 0.0334 0.120 Uiso 1 1 calc GR . . . .
C4E C 0.5595(4) 0.2799(2) 0.2630(4) 0.0377(12) Uani 1 1 d . . . . .
C9D C -0.0668(5) 0.3939(4) 0.2922(6) 0.082(3) Uani 1 1 d . . . . .
H9D H -0.0550 0.3998 0.3576 0.098 Uiso 1 1 calc R . . . .
C3A C 0.3624(4) 0.4255(3) -0.1643(4) 0.0392(13) Uani 1 1 d . . . . .
C9F C 0.0218(5) 0.4219(3) -0.3695(5) 0.0523(16) Uani 1 1 d . . . . .
H9F H 0.0809 0.4054 -0.3742 0.063 Uiso 1 1 calc R . . . .
C6D C -0.1018(4) 0.3747(3) 0.0915(6) 0.069(2) Uani 1 1 d . . . . .
H6D H -0.1139 0.3674 0.0264 0.082 Uiso 1 1 calc R . . . .
C7F C -0.1029(6) 0.4876(3) -0.4288(6) 0.073(2) Uani 1 1 d . . . . .
H7F H -0.1313 0.5153 -0.4734 0.087 Uiso 1 1 calc R . . . .
C12B C 0.1035(4) 0.1919(3) -0.0075(4) 0.0447(14) Uani 1 1 d . . . . .
H12I H 0.1643 0.1796 0.0313 0.054 Uiso 1 1 calc R . . . .
H12J H 0.0531 0.1679 0.0101 0.054 Uiso 1 1 calc R . . . .
C10E C 0.5168(4) 0.3941(2) 0.3128(4) 0.0387(12) Uani 1 1 d . . . . .
C7C C 0.3746(6) 0.3163(5) -0.4301(5) 0.092(3) Uani 1 1 d . . . . .
H7C H 0.3435 0.3292 -0.4898 0.110 Uiso 1 1 calc R . . . .
C8C C 0.4687(7) 0.3009(5) -0.4154(5) 0.104(4) Uani 1 1 d . . . . .
H8C H 0.5012 0.3035 -0.4656 0.125 Uiso 1 1 calc R . . . .
C19C C 0.4773(6) 0.0979(3) 0.3039(6) 0.084(3) Uani 1 1 d . . . . .
H19C H 0.5258 0.0709 0.3002 0.101 Uiso 1 1 calc R . . . .
C2D C 0.2334(4) 0.4181(2) 0.1787(4) 0.0337(11) Uani 1 1 d . . . . .
H2D H 0.2754 0.4041 0.2371 0.040 Uiso 1 1 calc R . . . .
C5E C 0.5634(5) 0.2509(3) 0.3470(5) 0.0537(16) Uani 1 1 d . . . . .
H5E H 0.5196 0.2610 0.3849 0.064 Uiso 1 1 calc R . . . .
C5F C -0.1083(5) 0.4279(3) -0.2948(5) 0.0567(17) Uani 1 1 d . . . . .
H5F H -0.1403 0.4164 -0.2471 0.068 Uiso 1 1 calc R . . . .
C9E C 0.6235(4) 0.2659(3) 0.2079(5) 0.0492(15) Uani 1 1 d . . . . .
H9E H 0.6224 0.2854 0.1507 0.059 Uiso 1 1 calc R . . . .
C9C C 0.5171(6) 0.2818(5) -0.3297(6) 0.104(4) Uani 1 1 d . . . . .
H9C H 0.5815 0.2705 -0.3208 0.125 Uiso 1 1 calc R . . . .
C9A C 0.5618(5) 0.4334(5) -0.2705(6) 0.093(3) Uani 1 1 d . . . . .
H9A H 0.5499 0.4472 -0.3327 0.112 Uiso 1 1 calc R . . . .
O5H O 0.1911(5) 0.5975(3) 0.0339(7) 0.163(4) Uani 1 1 d . . . . .
C8A C 0.6501(5) 0.4164(6) -0.2242(6) 0.118(5) Uani 1 1 d . . . . .
H8A H 0.7010 0.4175 -0.2564 0.142 Uiso 1 1 calc R . . . .
C10D C 0.0030(4) 0.3999(3) 0.2389(5) 0.0578(18) Uani 1 1 d . . . . .
C23B C -0.0847(4) 0.2239(4) 0.1038(5) 0.070(2) Uani 1 1 d . . . . .
H23D H -0.1349 0.2461 0.1237 0.105 Uiso 1 1 calc GR . . . .
H23E H -0.0927 0.1829 0.1162 0.105 Uiso 1 1 calc GR . . . .
H23F H -0.0880 0.2296 0.0370 0.105 Uiso 1 1 calc GR . . . .
C9B C -0.0193(5) 0.2398(4) 0.3231(5) 0.068(2) Uani 1 1 d . . . . .
H9B H -0.0826 0.2262 0.3105 0.081 Uiso 1 1 calc R . . . .
C8F C -0.0180(6) 0.4648(4) -0.4330(5) 0.069(2) Uani 1 1 d . . . . .
H8F H 0.0151 0.4778 -0.4790 0.083 Uiso 1 1 calc R . . . .
C18D C 0.6363(5) 0.5743(4) 0.1930(6) 0.077(2) Uani 1 1 d . . . . .
H18D H 0.6900 0.5982 0.2127 0.092 Uiso 1 1 calc R . . . .
C8D C -0.1535(5) 0.3789(5) 0.2419(7) 0.097(3) Uani 1 1 d . . . . .
H8D H -0.2045 0.3740 0.2734 0.116 Uiso 1 1 calc R . . . .
Cl1K Cl 0.2383(7) 0.5522(5) 0.4857(8) 0.110(5) Uani 0.35 1 d D . P B 1
O2K O 0.3062(9) 0.5098(6) 0.4707(10) 0.081(4) Uani 0.35 1 d D . P B 1
O3K O 0.1814(17) 0.5675(13) 0.3962(12) 0.146(10) Uani 0.35 1 d D . P B 1
O4K O 0.1778(16) 0.5285(9) 0.5427(17) 0.130(9) Uani 0.35 1 d D . P B 1
O5K O 0.2857(16) 0.6026(8) 0.527(2) 0.197(11) Uani 0.35 1 d D . P B 1
C23C C 0.5854(5) 0.2439(4) -0.1169(5) 0.078(3) Uani 1 1 d . . . . .
H23G H 0.6341 0.2660 -0.1396 0.117 Uiso 1 1 calc GR . . . .
H23H H 0.5917 0.2030 -0.1307 0.117 Uiso 1 1 calc GR . . . .
H23I H 0.5930 0.2492 -0.0495 0.117 Uiso 1 1 calc GR . . . .
C17C C 0.3739(7) 0.1441(4) 0.3914(6) 0.087(3) Uani 1 1 d . . . . .
H17C H 0.3512 0.1481 0.4476 0.105 Uiso 1 1 calc R . . . .
C18C C 0.4448(7) 0.1059(4) 0.3879(7) 0.101(3) Uani 1 1 d . . . . .
H18C H 0.4724 0.0846 0.4418 0.121 Uiso 1 1 calc R . . . .
C23A C 0.3474(5) 0.4603(3) -0.3321(4) 0.0617(19) Uani 1 1 d . . . . .
H23J H 0.3771 0.4444 -0.3812 0.092 Uiso 1 1 calc GR . . . .
H23K H 0.3504 0.5025 -0.3335 0.092 Uiso 1 1 calc GR . . . .
H23L H 0.2812 0.4481 -0.3424 0.092 Uiso 1 1 calc GR . . . .
C17A C -0.1485(5) 0.5310(3) -0.0879(6) 0.072(2) Uani 1 1 d . . . . .
H17A H -0.2033 0.5262 -0.0619 0.087 Uiso 1 1 calc R . . . .
C7D C -0.1700(5) 0.3704(5) 0.1452(7) 0.094(3) Uani 1 1 d . . . . .
H7D H -0.2325 0.3610 0.1145 0.113 Uiso 1 1 calc R . . . .
O2L O 0.1652(7) 0.6068(4) 0.5277(6) 0.088(3) Uani 0.65 1 d D . P A 2
O2W O 0.713(4) 0.324(4) 0.562(5) 0.21(4) Uani 0.2 1 d . U P C 2
O3W O 0.782(3) 0.328(2) 0.462(4) 0.15(2) Uani 0.2 1 d . U P D 4
O3L O 0.3092(6) 0.5717(5) 0.5104(8) 0.093(3) Uani 0.65 1 d D . P A 2
O4W O 0.825(3) 0.367(2) 0.465(3) 0.104(16) Uani 0.15 1 d . U P E 3
O1W O 0.685(5) 0.353(4) 0.539(5) 0.19(5) Uani 0.15 1 d . . P F 1

loop_
_atom_site_aniso_label
_atom_site_aniso_U_11
_atom_site_aniso_U_22
_atom_site_aniso_U_33
_atom_site_aniso_U_23
_atom_site_aniso_U_13
_atom_site_aniso_U_12
Mn2 0.0240(4) 0.0385(4) 0.0292(4) 0.0028(4) 0.0067(3) -0.0010(3)
Mn1 0.0282(4) 0.0415(5) 0.0265(4) -0.0010(4) 0.0084(3) -0.0013(3)
Mn3 0.0275(4) 0.0369(5) 0.0282(4) 0.0008(3) 0.0086(3) -0.0019(3)
Mn4 0.0237(4) 0.0420(4) 0.0318(4) -0.0025(4) 0.0076(3) -0.0009(4)
P1E 0.0294(7) 0.0424(7) 0.0310(7) 0.0005(6) 0.0044(6) 0.0037(6)
Cl1H 0.0560(10) 0.0447(8) 0.0640(11) 0.0030(7) 0.0191(8) 0.0067(7)
P1F 0.0285(7) 0.0485(8) 0.0301(7) -0.0012(6) 0.0051(6) -0.0040(6)
O3E 0.0286(19) 0.046(2) 0.034(2) 0.0028(17) 0.0019(16) 0.0034(16)
Cl1L 0.0595(19) 0.0462(15) 0.0414(15) 0.0124(11) -0.0052(13) -0.0110(14)
O2E 0.0260(19) 0.051(2) 0.034(2) -0.0040(17) 0.0028(16) -0.0039(16)
O1B 0.0252(17) 0.045(2) 0.0274(18) -0.0012(16) 0.0082(14) -0.0063(15)
N11C 0.035(3) 0.104(5) 0.041(3) -0.002(3) 0.015(2) 0.020(3)
N21B 0.051(3) 0.043(3) 0.048(3) -0.008(2) 0.007(3) -0.007(2)
N4B 0.034(2) 0.048(2) 0.027(2) -0.001(2) 0.0094(19) -0.009(2)
O1A 0.0241(17) 0.0427(19) 0.0299(18) 0.0049(17) 0.0065(14) -0.0013(16)
O1C 0.0263(17) 0.0360(18) 0.0302(19) 0.0027(16) 0.0086(15) 0.0051(15)
C20B 0.055(4) 0.046(3) 0.046(4) -0.010(3) 0.006(3) 0.000(3)
O1D 0.0248(17) 0.0385(18) 0.0271(17) -0.0045(16) 0.0058(14) -0.0012(15)
C12C 0.045(3) 0.048(3) 0.046(4) 0.000(3) 0.010(3) 0.012(3)
C10F 0.030(3) 0.041(3) 0.039(3) 0.000(2) 0.006(2) -0.004(2)
N4D 0.024(2) 0.054(3) 0.039(3) -0.005(2) 0.0081(19) -0.003(2)
N14C 0.045(3) 0.042(3) 0.042(3) 0.001(2) 0.009(2) 0.004(2)
C7E 0.075(5) 0.062(5) 0.097(7) 0.017(5) 0.022(5) 0.039(4)
N14D 0.029(2) 0.037(2) 0.049(3) -0.002(2) 0.001(2) -0.0048(19)
N4C 0.033(2) 0.062(3) 0.027(2) 0.000(2) 0.0073(19) 0.000(2)
C15C 0.049(4) 0.047(3) 0.048(4) 0.009(3) 0.011(3) 0.000(3)
N4A 0.026(2) 0.056(3) 0.031(2) 0.008(2) 0.0073(19) 0.0048(19)
C13E 0.078(6) 0.067(5) 0.061(5) -0.023(4) -0.004(4) -0.008(4)
C13F 0.062(5) 0.049(4) 0.106(7) -0.020(4) 0.029(5) -0.022(3)
C5C 0.044(3) 0.075(4) 0.033(3) -0.006(3) 0.011(3) -0.003(3)
O2F 0.0279(19) 0.053(2) 0.032(2) -0.0052(17) 0.0032(16) -0.0048(16)
C12F 0.068(5) 0.069(5) 0.070(5) -0.029(4) 0.025(4) -0.018(4)
C15F 0.046(3) 0.056(3) 0.046(4) -0.006(3) 0.016(3) -0.011(3)
C13B 0.046(3) 0.040(3) 0.040(3) -0.007(3) 0.009(3) -0.001(2)
O3F 0.0288(19) 0.060(2) 0.033(2) 0.0037(18) 0.0061(16) 0.0020(16)
C14F 0.043(4) 0.065(4) 0.081(5) 0.002(4) 0.026(4) -0.013(3)
C13C 0.043(3) 0.037(3) 0.053(4) 0.000(3) 0.016(3) 0.002(2)
N11D 0.046(3) 0.061(3) 0.039(3) -0.014(2) 0.016(2) -0.003(2)
C3B 0.029(3) 0.048(3) 0.032(3) -0.002(2) 0.007(2) -0.018(2)
N14B 0.043(3) 0.044(3) 0.034(3) 0.000(2) 0.010(2) -0.005(2)
C2A 0.027(3) 0.047(3) 0.032(3) 0.006(2) 0.007(2) -0.003(2)
N11A 0.035(3) 0.080(4) 0.036(3) 0.021(3) 0.006(2) 0.000(2)
C6A 0.034(3) 0.110(6) 0.054(4) 0.011(4) 0.012(3) 0.006(4)
C7B 0.076(5) 0.101(6) 0.037(4) -0.013(4) 0.019(4) -0.020(4)
O2H 0.069(4) 0.077(4) 0.171(7) -0.055(5) -0.044(4) 0.027(3)
C15D 0.041(3) 0.042(3) 0.059(4) 0.006(3) 0.011(3) -0.004(3)
C11F 0.054(4) 0.059(4) 0.056(4) -0.017(3) 0.025(3) -0.015(3)
C2C 0.025(3) 0.049(3) 0.033(3) 0.001(2) 0.005(2) 0.008(2)
C10B 0.046(4) 0.079(4) 0.033(3) -0.004(3) 0.015(3) -0.016(3)
C11E 0.049(4) 0.050(4) 0.071(5) -0.013(3) 0.015(3) -0.005(3)
N21A 0.041(3) 0.040(3) 0.055(3) 0.002(2) 0.004(2) 0.005(2)
C4F 0.037(3) 0.052(3) 0.037(3) -0.002(3) 0.004(2) -0.011(2)
C13A 0.032(3) 0.040(3) 0.050(4) 0.001(3) 0.003(3) 0.001(2)
C12E 0.073(5) 0.078(5) 0.090(7) -0.035(5) 0.014(5) -0.019(4)
C14E 0.083(6) 0.076(5) 0.039(4) -0.012(4) 0.010(4) 0.020(4)
C20A 0.041(3) 0.042(3) 0.063(4) -0.013(3) -0.002(3) 0.004(3)
C2B 0.025(3) 0.050(3) 0.029(3) -0.002(2) 0.004(2) -0.013(2)
C5A 0.023(3) 0.077(4) 0.043(3) 0.017(3) 0.009(3) 0.003(3)
O3H 0.118(5) 0.142(6) 0.080(5) 0.016(5) 0.025(4) 0.016(5)
C16D 0.036(4) 0.069(4) 0.083(5) 0.002(4) 0.015(3) -0.009(3)
C12A 0.038(3) 0.038(3) 0.054(4) 0.009(3) 0.006(3) 0.000(2)
N14A 0.028(2) 0.042(3) 0.056(3) 0.000(2) 0.006(2) -0.0008(19)
C18B 0.108(7) 0.055(4) 0.053(4) -0.020(4) 0.020(5) 0.003(4)
N21D 0.047(3) 0.040(3) 0.041(3) -0.001(2) 0.003(2) -0.012(2)
C20D 0.045(3) 0.038(3) 0.065(4) 0.008(3) 0.005(3) -0.009(3)
N21C 0.053(3) 0.036(2) 0.074(4) 0.013(3) 0.021(3) 0.007(2)
C19B 0.080(5) 0.048(4) 0.062(5) -0.022(4) 0.001(4) -0.001(3)
C5B 0.044(3) 0.058(3) 0.025(3) -0.002(3) 0.008(2) -0.010(3)
C10A 0.030(3) 0.100(5) 0.048(4) 0.019(4) 0.016(3) 0.005(3)
O4L 0.089(6) 0.058(4) 0.030(4) -0.001(3) 0.002(4) -0.023(4)
C3C 0.035(3) 0.054(3) 0.034(3) 0.000(3) 0.013(3) 0.008(3)
C6B 0.050(4) 0.081(5) 0.034(3) -0.002(3) 0.007(3) -0.009(3)
C17D 0.042(4) 0.096(6) 0.094(7) -0.002(5) 0.016(4) -0.024(4)
C20C 0.067(4) 0.042(3) 0.064(5) 0.014(3) 0.017(4) 0.003(3)
C16B 0.073(4) 0.046(3) 0.037(3) -0.004(3) 0.011(3) 0.006(3)
C6C 0.057(4) 0.093(5) 0.040(4) 0.004(4) 0.011(3) -0.015(4)
C16A 0.039(4) 0.057(4) 0.091(6) -0.009(4) 0.019(4) 0.000(3)
O4H 0.089(4) 0.114(5) 0.146(6) 0.063(5) 0.045(4) 0.050(4)
C13D 0.039(3) 0.029(2) 0.041(3) 0.003(2) 0.006(3) -0.001(2)
C8B 0.085(6) 0.139(8) 0.040(4) -0.007(5) 0.032(4) -0.024(5)
C19D 0.065(5) 0.060(4) 0.070(5) -0.002(4) 0.001(4) -0.029(4)
C6F 0.061(5) 0.071(5) 0.095(7) 0.027(5) 0.016(4) 0.008(4)
O5L 0.074(6) 0.051(4) 0.032(3) 0.010(3) 0.007(3) 0.009(4)
C15B 0.055(4) 0.033(3) 0.039(3) -0.005(2) 0.007(3) 0.006(2)
C16C 0.078(5) 0.060(4) 0.060(5) 0.017(4) 0.025(4) 0.004(4)
C22D 0.069(5) 0.062(4) 0.068(5) -0.020(4) 0.022(4) -0.019(4)
C6E 0.086(6) 0.075(5) 0.064(5) 0.024(4) 0.016(4) 0.028(4)
N11B 0.034(3) 0.081(4) 0.035(3) -0.008(3) 0.011(2) -0.022(2)
C22B 0.071(5) 0.061(4) 0.081(6) -0.019(4) 0.024(4) -0.028(4)
C22A 0.066(4) 0.050(4) 0.059(4) 0.008(3) 0.011(4) 0.014(3)
C5D 0.028(3) 0.073(4) 0.052(4) -0.007(3) 0.015(3) -0.009(3)
C17B 0.111(6) 0.059(4) 0.044(4) -0.008(3) 0.024(4) 0.009(4)
C3D 0.035(3) 0.051(3) 0.037(3) -0.009(2) 0.014(3) -0.006(2)
C10C 0.051(4) 0.096(6) 0.043(4) -0.007(4) 0.022(3) 0.006(4)
C18A 0.045(4) 0.066(5) 0.111(7) -0.013(5) 0.004(4) 0.019(4)
C15E 0.047(3) 0.064(4) 0.035(3) 0.003(3) 0.008(3) 0.011(3)
C19A 0.053(4) 0.052(4) 0.084(6) -0.007(4) 0.000(4) 0.010(3)
C7A 0.026(4) 0.182(10) 0.080(6) 0.028(7) 0.019(4) 0.013(5)
C12D 0.030(3) 0.040(3) 0.043(3) -0.007(2) 0.006(2) 0.000(2)
C15A 0.033(3) 0.042(3) 0.068(4) -0.005(3) 0.008(3) 0.004(2)
C8E 0.048(4) 0.068(4) 0.082(6) -0.008(4) 0.025(4) 0.013(3)
C23D 0.073(5) 0.096(6) 0.040(4) -0.024(4) 0.020(4) -0.015(4)
C22C 0.091(6) 0.057(4) 0.107(7) 0.020(4) 0.056(5) 0.028(4)
C4E 0.032(3) 0.039(3) 0.040(3) 0.001(2) 0.002(2) 0.006(2)
C9D 0.059(5) 0.125(7) 0.072(5) -0.008(5) 0.039(4) 0.002(5)
C3A 0.030(3) 0.055(3) 0.033(3) 0.014(3) 0.007(2) 0.000(2)
C9F 0.051(4) 0.059(4) 0.048(4) 0.003(3) 0.012(3) -0.011(3)
C6D 0.031(3) 0.097(6) 0.079(5) 0.004(4) 0.014(3) -0.011(3)
C7F 0.082(6) 0.060(5) 0.071(5) 0.024(4) 0.003(4) -0.006(4)
C12B 0.049(3) 0.049(3) 0.036(3) 0.000(3) 0.008(3) -0.014(3)
C10E 0.038(3) 0.041(3) 0.035(3) 0.001(3) 0.003(2) 0.007(2)
C7C 0.083(6) 0.159(9) 0.035(4) 0.006(5) 0.020(4) -0.018(6)
C8C 0.095(7) 0.182(11) 0.045(5) -0.008(6) 0.038(5) -0.013(7)
C19C 0.095(6) 0.064(5) 0.099(7) 0.043(5) 0.030(5) 0.023(4)
C2D 0.030(3) 0.036(3) 0.036(3) -0.005(2) 0.009(2) -0.002(2)
C5E 0.062(4) 0.056(4) 0.044(4) 0.009(3) 0.014(3) 0.017(3)
C5F 0.047(4) 0.060(4) 0.064(5) 0.018(3) 0.014(3) 0.004(3)
C9E 0.039(3) 0.062(4) 0.049(4) 0.010(3) 0.014(3) 0.013(3)
C9C 0.065(5) 0.204(12) 0.054(5) -0.001(6) 0.038(4) 0.017(6)
C9A 0.044(4) 0.184(10) 0.056(5) 0.034(6) 0.022(4) -0.008(5)
O5H 0.132(6) 0.114(6) 0.286(12) 0.006(7) 0.147(8) -0.023(5)
C8A 0.031(4) 0.250(14) 0.081(6) 0.046(8) 0.028(4) 0.004(6)
C10D 0.037(3) 0.079(5) 0.063(4) -0.016(4) 0.025(3) -0.006(3)
C23B 0.042(4) 0.120(7) 0.046(4) -0.002(4) 0.006(3) -0.036(4)
C9B 0.070(5) 0.096(6) 0.045(4) -0.007(4) 0.031(4) -0.024(4)
C8F 0.076(5) 0.079(5) 0.054(4) 0.016(4) 0.018(4) -0.016(4)
C18D 0.054(4) 0.081(5) 0.093(6) -0.005(5) 0.009(4) -0.041(4)
C8D 0.036(4) 0.155(10) 0.110(7) 0.000(7) 0.040(5) -0.005(5)
Cl1K 0.098(8) 0.098(7) 0.141(9) 0.016(6) 0.040(6) 0.002(5)
O2K 0.061(8) 0.122(11) 0.057(9) 0.014(8) 0.001(7) 0.012(7)
O3K 0.121(16) 0.16(2) 0.160(13) 0.036(12) 0.033(11) 0.018(14)
O4K 0.124(14) 0.145(19) 0.135(16) -0.005(14) 0.060(12) -0.016(13)
O5K 0.184(19) 0.154(14) 0.26(2) -0.050(13) 0.055(16) -0.041(13)
C23C 0.040(4) 0.127(7) 0.071(5) 0.002(5) 0.020(4) 0.032(4)
C17C 0.101(7) 0.095(6) 0.073(6) 0.037(5) 0.034(5) 0.008(5)
C18C 0.118(8) 0.090(7) 0.101(8) 0.059(6) 0.035(6) 0.026(6)
C23A 0.052(4) 0.087(5) 0.042(4) 0.031(4) 0.002(3) -0.010(3)
C17A 0.040(4) 0.064(4) 0.114(7) -0.010(5) 0.019(4) 0.015(3)
C7D 0.034(4) 0.160(10) 0.088(7) -0.003(6) 0.014(4) -0.011(5)
O2L 0.129(7) 0.075(5) 0.058(5) -0.006(4) 0.015(5) 0.022(5)
O2W 0.13(4) 0.33(9) 0.18(7) 0.03(6) 0.02(4) 0.10(5)
O3W 0.08(3) 0.13(4) 0.25(6) 0.03(4) 0.01(3) 0.00(2)
O3L 0.068(5) 0.112(8) 0.095(7) -0.038(6) 0.003(4) -0.025(5)
O4W 0.09(3) 0.14(4) 0.07(3) -0.02(3) 0.00(2) -0.04(3)
O1W 0.16(6) 0.27(10) 0.09(4) 0.08(6) -0.06(4) -0.15(7)

loop_
_atom_type_symbol
_atom_type_description
_atom_type_scat_dispersion_real
_atom_type_scat_dispersion_imag
_atom_type_scat_source
C C 0.0181 0.0091 'International Tables Vol C Tables 4.2.6.8 and 6.1.1.4'
H H 0.0000 0.0000 'International Tables Vol C Tables 4.2.6.8 and 6.1.1.4'
Cl Cl 0.3639 0.7018 'International Tables Vol C Tables 4.2.6.8 and 6.1.1.4'
Mn Mn -0.5299 2.8052 'International Tables Vol C Tables 4.2.6.8 and 6.1.1.4'
N N 0.0311 0.0180 'International Tables Vol C Tables 4.2.6.8 and 6.1.1.4'
O O 0.0492 0.0322 'International Tables Vol C Tables 4.2.6.8 and 6.1.1.4'
P P 0.2955 0.4335 'International Tables Vol C Tables 4.2.6.8 and 6.1.1.4'

loop_
_geom_angle_atom_site_label_1
_geom_angle_atom_site_label_2
_geom_angle_atom_site_label_3
_geom_angle
O3E Mn2 O1A 158.92(15)
O3E Mn2 O1C 82.55(14)
O3E Mn2 O1D 105.35(13)
O3E Mn2 N14D 86.84(16)
O3E Mn2 N4A 105.17(15)
O1A Mn2 O1C 76.76(13)
O1D Mn2 O1A 77.25(12)
O1D Mn2 O1C 85.74(12)
O1D Mn2 N14D 84.44(14)
O1D Mn2 N4A 149.29(15)
N14D Mn2 O1A 114.22(16)
N14D Mn2 O1C 163.10(15)
N4A Mn2 O1A 73.06(14)
N4A Mn2 O1C 94.88(15)
N4A Mn2 N14D 100.58(17)
O1B Mn1 O1A 85.30(12)
O1B Mn1 O1C 73.55(12)
O1B Mn1 N4C 149.49(16)
O1B Mn1 N14B 87.27(15)
O1C Mn1 O1A 76.95(12)
O1C Mn1 N14B 109.09(16)
N4C Mn1 O1A 94.57(15)
N4C Mn1 O1C 76.70(15)
N4C Mn1 N14B 96.18(17)
O3F Mn1 O1B 107.37(13)
O3F Mn1 O1A 83.94(14)
O3F Mn1 O1C 160.76(14)
O3F Mn1 N4C 102.95(16)
O3F Mn1 N14B 90.12(17)
N14B Mn1 O1A 168.65(14)
O2E Mn3 O1B 159.79(14)
O2E Mn3 N4B 104.20(15)
O2E Mn3 O1C 107.69(13)
O2E Mn3 O1D 82.99(14)
O2E Mn3 N14C 88.73(17)
O1B Mn3 O1D 76.92(13)
O1B Mn3 N14C 111.37(17)
N4B Mn3 O1B 76.23(14)
N4B Mn3 O1D 96.45(14)
N4B Mn3 N14C 97.13(17)
O1C Mn3 O1B 73.21(12)
O1C Mn3 N4B 148.05(16)
O1C Mn3 O1D 85.62(12)
O1C Mn3 N14C 85.58(15)
N14C Mn3 O1D 165.48(15)
O2F Mn4 O1A 105.10(13)
O3E P1E C4E 108.0(2)
O3E P1E C10E 110.2(2)
O2E P1E O3E 116.2(2)
O2E P1E C4E 109.5(2)
O2E P1E C10E 107.6(2)
C4E P1E C10E 104.7(3)
O2H Cl1H O3H 107.1(5)
O2H Cl1H O4H 110.6(4)
O3H Cl1H O4H 106.9(4)
O5H Cl1H O2H 112.5(4)
O5H Cl1H O3H 108.1(6)
O5H Cl1H O4H 111.3(5)
C10F P1F C4F 103.7(3)
O2F P1F C10F 108.3(2)
O2F P1F C4F 110.5(2)
O3F P1F C10F 108.9(2)
O3F P1F O2F 116.6(2)
O3F P1F C4F 107.9(2)
P1E O3E Mn2 122.96(19)
O4L Cl1L O5L 108.9(5)
O2L Cl1L O4L 106.2(6)
O2L Cl1L O5L 111.0(5)
O3L Cl1L O4L 110.7(7)
O3L Cl1L O5L 111.6(6)
O3L Cl1L O2L 108.3(6)
P1E O2E Mn3 120.8(2)
Mn1 O1B Mn3 106.61(13)
C2B O1B Mn1 127.5(3)
C2B O1B Mn3 108.8(3)
C3C N11C C10C 107.7(5)
C3C N11C C23C 127.0(6)
C10C N11C C23C 125.3(5)
C20B N21B C22B 123.0(6)
C13B N21B C20B 108.9(5)
C13B N21B C22B 128.1(5)
C3B N4B Mn3 110.9(3)
C3B N4B C5B 107.2(4)
C5B N4B Mn3 141.8(4)
Mn2 O1A Mn1 103.24(15)
Mn4 O1A Mn2 102.81(13)
Mn4 O1A Mn1 89.38(12)
C2A O1A Mn2 111.6(3)
C2A O1A Mn1 117.3(3)
C2A O1A Mn4 128.4(3)
Mn1 O1C Mn2 102.96(14)
Mn3 O1C Mn2 87.78(12)
Mn3 O1C Mn1 106.64(13)
C2C O1C Mn2 119.3(3)
C2C O1C Mn1 108.0(3)
C2C O1C Mn3 128.5(3)
C19B C20B N21B 132.9(6)
C15B C20B N21B 104.3(5)
C15B C20B C19B 122.8(6)
Mn2 O1D Mn3 88.91(12)
C2D O1D Mn2 129.0(3)
C2D O1D Mn3 117.3(3)
H12A C12C H12B 107.6
C13C C12C H12A 108.7
C13C C12C H12B 108.7
C13C C12C C2C 114.3(5)
C2C C12C H12A 108.7
C2C C12C H12B 108.7
C15F C10F P1F 120.9(4)
C15F C10F C11F 118.9(5)
C11F C10F P1F 120.1(4)
C3D N4D C5D 103.7(4)
C15C N14C Mn3 125.1(4)
C13C N14C Mn3 123.7(4)
C13C N14C C15C 106.8(5)
C6E C7E H7E 119.1
C8E C7E H7E 119.1
C8E C7E C6E 121.8(6)
C15D N14D Mn2 127.2(4)
C13D N14D Mn2 125.7(3)
C13D N14D C15D 104.4(5)
C5C N4C Mn1 141.5(4)
C3C N4C Mn1 110.6(3)
C3C N4C C5C 107.9(4)
C20C C15C N14C 108.8(5)
C20C C15C C16C 119.5(7)
C16C C15C N14C 131.7(6)
C5A N4A Mn2 141.9(4)
C3A N4A Mn2 114.2(3)
C3A N4A C5A 103.8(4)
C12E C13E H13E 119.6
C14E C13E H13E 119.6
C14E C13E C12E 120.9(7)
C12F C13F H13F 119.9
C12F C13F C14F 120.3(6)
C14F C13F H13F 119.9
C6C C5C N4C 132.2(6)
C10C C5C N4C 107.3(5)
C10C C5C C6C 120.5(5)
P1F O2F Mn4 123.72(19)
C13F C12F H12F 120.8
C11F C12F C13F 118.5(7)
C11F C12F H12F 120.8
C10F C15F H15F 120.5
C10F C15F C14F 119.0(6)
C14F C15F H15F 120.5
N21B C13B C12B 123.6(5)
N14B C13B N21B 110.9(5)
N14B C13B C12B 125.4(5)
P1F O3F Mn1 121.1(2)
C13F C14F C15F 121.0(6)
C13F C14F H14F 119.5
C15F C14F H14F 119.5
N14C C13C C12C 126.0(5)
N14C C13C N21C 110.4(5)
N21C C13C C12C 123.6(5)
C3D N11D C23D 129.0(5)
C10D N11D C3D 106.0(5)
C10D N11D C23D 125.0(5)
N4B C3B C2B 123.3(4)
N4B C3B N11B 111.4(5)
N11B C3B C2B 125.3(5)
C13B N14B Mn1 121.1(4)
C13B N14B C15B 106.1(5)
C15B N14B Mn1 125.6(4)
O1A C2A H2A 109.6
O1A C2A C12A 112.3(4)
O1A C2A C3A 108.7(4)
C12A C2A H2A 109.6
C3A C2A H2A 109.6
C3A C2A C12A 107.1(4)
C10A N11A C3A 105.8(5)
C10A N11A C23A 124.9(5)
C3A N11A C23A 129.3(5)
C5A C6A H6A 122.8
C7A C6A H6A 122.8
C7A C6A C5A 114.4(7)
C6B C7B H7B 119.5
C8B C7B H7B 119.5
C8B C7B C6B 121.0(7)
N14D C15D C16D 128.3(6)
N14D C15D C20D 110.4(5)
C16D C15D C20D 121.3(6)
C10F C11F H11F 118.9
C12F C11F C10F 122.3(6)
C12F C11F H11F 118.9
O1C C2C C12C 112.9(4)
O1C C2C H2C 109.1
O1C C2C C3C 108.8(4)
C12C C2C H2C 109.1
C3C C2C C12C 107.7(5)
C3C C2C H2C 109.1
C5B C10B N11B 106.1(4)
C5B C10B C9B 121.4(6)
N11B C10B C9B 132.4(6)
C12E C11E H11E 119.5
C10E C11E H11E 119.5
C10E C11E C12E 121.1(6)
C13A N21A C22A 128.9(5)
C20A N21A C13A 105.7(5)
C20A N21A C22A 125.4(5)
C9F C4F P1F 123.7(5)
C5F C4F P1F 118.2(4)
C5F C4F C9F 118.0(6)
N21A C13A C12A 121.5(5)
N14A C13A N21A 114.1(5)
N14A C13A C12A 124.3(5)
C13E C12E C11E 119.7(8)
C13E C12E H12E 120.1
C11E C12E H12E 120.1
C13E C14E H14E 120.5
C13E C14E C15E 119.1(6)
C15E C14E H14E 120.5
N21A C20A C19A 130.0(7)
N21A C20A C15A 106.5(5)
C19A C20A C15A 123.5(6)
O1B C2B C3B 109.1(4)
O1B C2B H2B 109.5
O1B C2B C12B 113.1(4)
C3B C2B H2B 109.5
C3B C2B C12B 106.0(5)
C12B C2B H2B 109.5
N4A C5A C6A 128.5(5)
N4A C5A C10A 109.7(5)
C6A C5A C10A 121.9(5)
C15D C16D H16D 122.3
C17D C16D C15D 115.3(7)
C17D C16D H16D 122.3
C2A C12A H12C 108.7
C2A C12A H12D 108.7
C13A C12A C2A 114.1(5)
C13A C12A H12C 108.7
C13A C12A H12D 108.7
H12C C12A H12D 107.6
C13A N14A C15A 104.2(5)
C19B C18B H18B 119.7
C19B C18B C17B 120.6(7)
C17B C18B H18B 119.7
C20D N21D C13D 106.7(5)
C20D N21D C22D 123.8(5)
C13D N21D C22D 129.1(5)
N21D C20D C15D 106.2(5)
N21D C20D C19D 130.4(7)
C19D C20D C15D 123.4(6)
C13C N21C C20C 108.2(5)
C13C N21C C22C 128.0(6)
C20C N21C C22C 123.8(6)
C20B C19B H19B 121.2
C18B C19B C20B 117.5(7)
C18B C19B H19B 121.2
N4B C5B C6B 132.5(5)
C10B C5B N4B 107.5(5)
C10B C5B C6B 120.0(5)
N11A C10A C5A 106.1(5)
N11A C10A C9A 131.0(6)
C9A C10A C5A 123.0(6)
N11C C3C C2C 126.3(5)
N4C C3C N11C 110.9(5)
N4C C3C C2C 122.8(4)
C7B C6B C5B 118.3(6)
C7B C6B H6B 120.9
C5B C6B H6B 120.9
C16D C17D H17D 118.3
C16D C17D C18D 123.5(7)
C18D C17D H17D 118.3
C15C C20C N21C 105.9(6)
C15C C20C C19C 121.2(7)
N21C C20C C19C 132.8(7)
C15B C16B H16B 120.9
C17B C16B H16B 120.9
C17B C16B C15B 118.1(7)
C5C C6C H6C 120.6
C7C C6C C5C 118.8(7)
C7C C6C H6C 120.6
C15A C16A H16A 121.9
C17A C16A H16A 121.9
C17A C16A C15A 116.2(7)
N14D C13D N21D 112.3(5)
N14D C13D C12D 125.0(5)
N21D C13D C12D 122.7(5)
C7B C8B H8B 119.0
C7B C8B C9B 122.1(6)
C9B C8B H8B 119.0
C20D C19D H19D 122.4
C20D C19D C18D 115.2(7)
C18D C19D H19D 122.4
C7F C6F H6F 119.7
C7F C6F C5F 120.6(7)
C5F C6F H6F 119.7
C20B C15B N14B 109.7(5)
C20B C15B C16B 119.6(6)
C16B C15B N14B 130.6(6)
C15C C16C H16C 120.3
C17C C16C C15C 119.4(7)
C17C C16C H16C 120.3
N21D C22D H22A 109.5
N21D C22D H22B 109.5
N21D C22D H22C 109.5
H22A C22D H22B 109.5
H22A C22D H22C 109.5
H22B C22D H22C 109.5
C7E C6E H6E 121.4
C7E C6E C5E 117.2(7)
C5E C6E H6E 121.4
C3B N11B C10B 107.7(5)
C3B N11B C23B 126.8(5)
C10B N11B C23B 125.5(5)
N21B C22B H22D 109.5
N21B C22B H22E 109.5
N21B C22B H22F 109.5
H22D C22B H22E 109.5
H22D C22B H22F 109.5
H22E C22B H22F 109.5
N21A C22A H22G 109.5
N21A C22A H22H 109.5
N21A C22A H22I 109.5
H22G C22A H22H 109.5
H22G C22A H22I 109.5
H22H C22A H22I 109.5
N4D C5D C6D 127.8(6)
N4D C5D C10D 109.8(5)
C6D C5D C10D 122.3(5)
C18B C17B C16B 121.3(7)
C18B C17B H17B 119.4
C16B C17B H17B 119.4
N4D C3D N11D 114.1(5)
N4D C3D C2D 119.8(4)
N11D C3D C2D 126.1(5)
N11C C10C C9C 133.0(7)
C5C C10C N11C 106.2(5)
C5C C10C C9C 120.8(7)
C19A C18A H18A 119.0
C19A C18A C17A 122.1(7)
C17A C18A H18A 119.0
C14E C15E H15E 119.1
C10E C15E C14E 121.9(6)
C10E C15E H15E 119.1
C20A C19A H19A 122.6
C18A C19A C20A 114.7(8)
C18A C19A H19A 122.6
C6A C7A H7A 118.1
C6A C7A C8A 123.8(7)
C8A C7A H7A 118.1
C13D C12D H12G 108.7
C13D C12D H12H 108.7
C13D C12D C2D 114.2(4)
H12G C12D H12H 107.6
C2D C12D H12G 108.7
C2D C12D H12H 108.7
N14A C15A C20A 109.5(5)
N14A C15A C16A 129.8(6)
C16A C15A C20A 120.7(6)
C7E C8E H8E 119.8
C7E C8E C9E 120.3(6)
C9E C8E H8E 119.8
N11D C23D H23A 109.5
N11D C23D H23B 109.5
N11D C23D H23C 109.5
H23A C23D H23B 109.5
H23A C23D H23C 109.5
H23B C23D H23C 109.5
N21C C22C H22J 109.5
N21C C22C H22K 109.5
N21C C22C H22L 109.5
H22J C22C H22K 109.5
H22J C22C H22L 109.5
H22K C22C H22L 109.5
C5E C4E P1E 120.8(4)
C9E C4E P1E 119.9(4)
C9E C4E C5E 119.3(5)
C10D C9D H9D 123.0
C8D C9D H9D 123.0
C8D C9D C10D 114.1(7)
N4A C3A C2A 120.8(4)
N4A C3A N11A 114.6(5)
N11A C3A C2A 124.5(5)
C4F C9F H9F 119.4
C4F C9F C8F 121.1(6)
C8F C9F H9F 119.4
C5D C6D H6D 123.3
C7D C6D C5D 113.4(7)
C7D C6D H6D 123.3
C6F C7F H7F 120.4
C8F C7F C6F 119.3(8)
C8F C7F H7F 120.4
C13B C12B C2B 114.4(5)
C13B C12B H12I 108.7
C13B C12B H12J 108.7
C2B C12B H12I 108.7
C2B C12B H12J 108.7
H12I C12B H12J 107.6
C11E C10E P1E 118.5(4)
C11E C10E C15E 117.3(6)
C15E C10E P1E 124.2(5)
C6C C7C H7C 119.8
C8C C7C C6C 120.4(8)
C8C C7C H7C 119.8
C7C C8C H8C 119.0
C7C C8C C9C 122.0(6)
C9C C8C H8C 119.0
C20C C19C H19C 120.8
C20C C19C C18C 118.3(8)
C18C C19C H19C 120.8
O1D C2D C3D 108.0(4)
O1D C2D C12D 112.1(4)
O1D C2D H2D 109.5
C3D C2D C12D 108.2(4)
C3D C2D H2D 109.5
C12D C2D H2D 109.5
C6E C5E C4E 122.4(6)
C6E C5E H5E 118.8
C4E C5E H5E 118.8
C4F C5F C6F 120.7(6)
C4F C5F H5F 119.6
C6F C5F H5F 119.6
C8E C9E H9E 120.5
C4E C9E C8E 118.9(6)
C4E C9E H9E 120.5
C10C C9C H9C 121.3
C8C C9C C10C 117.4(7)
C8C C9C H9C 121.3
C10A C9A H9A 122.9
C8A C9A C10A 114.3(7)
C8A C9A H9A 122.9
C7A C8A H8A 118.6
C9A C8A C7A 122.7(6)
C9A C8A H8A 118.6
N11D C10D C5D 106.3(5)
N11D C10D C9D 130.5(7)
C9D C10D C5D 123.2(6)
N11B C23B H23D 109.5
N11B C23B H23E 109.5
N11B C23B H23F 109.5
H23D C23B H23E 109.5
H23D C23B H23F 109.5
H23E C23B H23F 109.5
C10B C9B H9B 121.4
C8B C9B C10B 117.1(7)
C8B C9B H9B 121.4
C9F C8F H8F 119.9
C7F C8F C9F 120.2(6)
C7F C8F H8F 119.9
C17D C18D H18D 119.4
C19D C18D C17D 121.3(6)
C19D C18D H18D 119.4
C9D C8D H8D 118.8
C9D C8D C7D 122.3(6)
C7D C8D H8D 118.8
O2K Cl1K O3K 108.1(8)
O4K Cl1K O2K 109.8(8)
O4K Cl1K O3K 108.7(9)
O5K Cl1K O2K 110.0(9)
O5K Cl1K O3K 109.0(9)
O5K Cl1K O4K 111.2(9)
N11C C23C H23G 109.5
N11C C23C H23H 109.5
N11C C23C H23I 109.5
H23G C23C H23H 109.5
H23G C23C H23I 109.5
H23H C23C H23I 109.5
C16C C17C H17C 119.2
C18C C17C C16C 121.6(8)
C18C C17C H17C 119.2
C19C C18C H18C 120.0
C17C C18C C19C 120.0(9)
C17C C18C H18C 120.0
N11A C23A H23J 109.5
N11A C23A H23K 109.5
N11A C23A H23L 109.5
H23J C23A H23K 109.5
H23J C23A H23L 109.5
H23K C23A H23L 109.5
C16A C17A C18A 122.9(7)
C16A C17A H17A 118.6
C18A C17A H17A 118.6
C6D C7D C8D 124.6(7)
C6D C7D H7D 117.7
C8D C7D H7D 117.7

loop_
_geom_bond_atom_site_label_1
_geom_bond_atom_site_label_2
_geom_bond_distance
Mn2 O3E 2.121(4)
Mn2 O1A 2.268(4)
Mn2 O1C 2.302(4)
Mn2 O1D 2.153(3)
Mn2 N14D 2.259(5)
Mn2 N4A 2.215(4)
Mn1 O1B 2.171(3)
Mn1 O1A 2.292(4)
Mn1 O1C 2.268(4)
Mn1 N4C 2.172(4)
Mn1 O3F 2.138(4)
Mn1 N14B 2.279(5)
Mn3 O2E 2.155(4)
Mn3 O1B 2.277(4)
Mn3 N4B 2.191(4)
Mn3 O1C 2.179(3)
Mn3 O1D 2.282(4)
Mn3 N14C 2.279(5)
Mn4 O1A 2.148(3)
Mn4 O2F 2.125(4)
P1E O3E 1.530(4)
P1E O2E 1.487(3)
P1E C4E 1.785(5)
P1E C10E 1.813(6)
Cl1H O2H 1.391(6)
Cl1H O3H 1.401(6)
Cl1H O4H 1.408(6)
Cl1H O5H 1.352(6)
P1F C10F 1.783(6)
P1F O2F 1.527(4)
P1F O3F 1.494(4)
P1F C4F 1.811(6)
Cl1L O4L 1.451(8)
Cl1L O5L 1.475(7)
Cl1L O2L 1.445(8)
Cl1L O3L 1.385(9)
O1B C2B 1.389(5)
N11C C3C 1.344(6)
N11C C10C 1.403(8)
N11C C23C 1.445(8)
N21B C20B 1.415(8)
N21B C13B 1.353(7)
N21B C22B 1.475(7)
N4B C3B 1.304(7)
N4B C5B 1.407(6)
O1A C2A 1.413(5)
O1C C2C 1.388(5)
C20B C19B 1.396(9)
C20B C15B 1.376(8)
O1D C2D 1.408(5)
C12C H12A 0.9900
C12C H12B 0.9900
C12C C13C 1.504(8)
C12C C2C 1.546(8)
C10F C15F 1.380(7)
C10F C11F 1.400(8)
N4D C5D 1.383(6)
N4D C3D 1.322(7)
N14C C15C 1.412(8)
N14C C13C 1.326(7)
C7E H7E 0.9500
C7E C6E 1.379(10)
C7E C8E 1.379(11)
N14D C15D 1.380(7)
N14D C13D 1.333(6)
N4C C5C 1.403(6)
N4C C3C 1.313(7)
C15C C20C 1.372(9)
C15C C16C 1.407(9)
N4A C5A 1.384(6)
N4A C3A 1.316(7)
C13E H13E 0.9500
C13E C12E 1.369(10)
C13E C14E 1.338(11)
C13F H13F 0.9500
C13F C12F 1.380(9)
C13F C14F 1.385(10)
C5C C6C 1.400(9)
C5C C10C 1.381(9)
C12F H12F 0.9500
C12F C11F 1.371(9)
C15F H15F 0.9500
C15F C14F 1.393(9)
C13B N14B 1.324(7)
C13B C12B 1.518(7)
C14F H14F 0.9500
C13C N21C 1.363(8)
N11D C3D 1.373(6)
N11D C23D 1.469(8)
N11D C10D 1.354(8)
C3B C2B 1.533(7)
C3B N11B 1.340(6)
N14B C15B 1.421(7)
C2A H2A 1.0000
C2A C12A 1.548(7)
C2A C3A 1.491(7)
N11A C10A 1.363(7)
N11A C3A 1.364(6)
N11A C23A 1.467(8)
C6A H6A 0.9500
C6A C5A 1.385(8)
C6A C7A 1.375(8)
C7B H7B 0.9500
C7B C6B 1.389(8)
C7B C8B 1.368(10)
C15D C16D 1.391(8)
C15D C20D 1.391(9)
C11F H11F 0.9500
C2C H2C 1.0000
C2C C3C 1.537(7)
C10B C5B 1.374(8)
C10B N11B 1.395(7)
C10B C9B 1.416(7)
C11E H11E 0.9500
C11E C12E 1.399(10)
C11E C10E 1.372(8)
N21A C13A 1.365(7)
N21A C20A 1.365(7)
N21A C22A 1.455(7)
C4F C9F 1.387(7)
C4F C5F 1.365(8)
C13A C12A 1.463(7)
C13A N14A 1.328(7)
C12E H12E 0.9500
C14E H14E 0.9500
C14E C15E 1.408(10)
C20A C19A 1.392(9)
C20A C15A 1.413(9)
C2B H2B 1.0000
C2B C12B 1.547(8)
C5A C10A 1.413(8)
C16D H16D 0.9500
C16D C17D 1.379(10)
C12A H12C 0.9900
C12A H12D 0.9900
N14A C15A 1.378(7)
C18B H18B 0.9500
C18B C19B 1.391(10)
C18B C17B 1.390(11)
N21D C20D 1.360(7)
N21D C13D 1.379(7)
N21D C22D 1.459(7)
C20D C19D 1.387(9)
N21C C20C 1.397(8)
N21C C22C 1.449(7)
C19B H19B 0.9500
C5B C6B 1.409(8)
C10A C9A 1.383(8)
C6B H6B 0.9500
C17D H17D 0.9500
C17D C18D 1.396(11)
C20C C19C 1.410(10)
C16B H16B 0.9500
C16B C15B 1.403(8)
C16B C17B 1.401(9)
C6C H6C 0.9500
C6C C7C 1.385(8)
C16A H16A 0.9500
C16A C15A 1.387(8)
C16A C17A 1.367(9)
C13D C12D 1.459(7)
C8B H8B 0.9500
C8B C9B 1.379(10)
C19D H19D 0.9500
C19D C18D 1.390(10)
C6F H6F 0.9500
C6F C7F 1.382(10)
C6F C5F 1.404(10)
C16C H16C 0.9500
C16C C17C 1.387(10)
C22D H22A 0.9800
C22D H22B 0.9800
C22D H22C 0.9800
C6E H6E 0.9500
C6E C5E 1.385(9)
N11B C23B 1.441(7)
C22B H22D 0.9800
C22B H22E 0.9800
C22B H22F 0.9800
C22A H22G 0.9800
C22A H22H 0.9800
C22A H22I 0.9800
C5D C6D 1.386(9)
C5D C10D 1.413(9)
C17B H17B 0.9500
C3D C2D 1.495(7)
C10C C9C 1.412(8)
C18A H18A 0.9500
C18A C19A 1.375(10)
C18A C17A 1.418(11)
C15E H15E 0.9500
C15E C10E 1.379(7)
C19A H19A 0.9500
C7A H7A 0.9500
C7A C8A 1.387(11)
C12D H12G 0.9900
C12D H12H 0.9900
C12D C2D 1.547(7)
C8E H8E 0.9500
C8E C9E 1.400(9)
C23D H23A 0.9800
C23D H23B 0.9800
C23D H23C 0.9800
C22C H22J 0.9800
C22C H22K 0.9800
C22C H22L 0.9800
C4E C5E 1.395(8)
C4E C9E 1.382(7)
C9D H9D 0.9500
C9D C10D 1.400(8)
C9D C8D 1.367(11)
C9F H9F 0.9500
C9F C8F 1.407(10)
C6D H6D 0.9500
C6D C7D 1.381(9)
C7F H7F 0.9500
C7F C8F 1.349(11)
C12B H12I 0.9900
C12B H12J 0.9900
C7C H7C 0.9500
C7C C8C 1.380(12)
C8C H8C 0.9500
C8C C9C 1.384(12)
C19C H19C 0.9500
C19C C18C 1.414(11)
C2D H2D 1.0000
C5E H5E 0.9500
C5F H5F 0.9500
C9E H9E 0.9500
C9C H9C 0.9500
C9A H9A 0.9500
C9A C8A 1.379(11)
C8A H8A 0.9500
C23B H23D 0.9800
C23B H23E 0.9800
C23B H23F 0.9800
C9B H9B 0.9500
C8F H8F 0.9500
C18D H18D 0.9500
C8D H8D 0.9500
C8D C7D 1.405(12)
Cl1K O2K 1.436(6)
Cl1K O3K 1.448(6)
Cl1K O4K 1.434(6)
Cl1K O5K 1.429(6)
C23C H23G 0.9800
C23C H23H 0.9800
C23C H23I 0.9800
C17C H17C 0.9500
C17C C18C 1.363(12)
C18C H18C 0.9500
C23A H23J 0.9800
C23A H23K 0.9800
C23A H23L 0.9800
C17A H17A 0.9500
C7D H7D 0.9500

loop_
_geom_torsion_atom_site_label_1
_geom_torsion_atom_site_label_2
_geom_torsion_atom_site_label_3
_geom_torsion_atom_site_label_4
_geom_torsion
Mn2 O1A C2A C12A -82.6(4)
Mn2 O1A C2A C3A 35.6(5)
Mn2 O1C C2C C12C 160.7(4)
Mn2 O1C C2C C3C -79.8(5)
Mn2 O1D C2D C3D 166.8(3)
Mn2 O1D C2D C12D 47.7(6)
Mn2 N14D C15D C16D 16.8(10)
Mn2 N14D C15D C20D -163.6(4)
Mn2 N14D C13D N21D 163.2(4)
Mn2 N14D C13D C12D -19.0(8)
Mn2 N4A C5A C6A 5.8(12)
Mn2 N4A C5A C10A -176.1(5)
Mn2 N4A C3A C2A -4.0(7)
Mn2 N4A C3A N11A 176.7(4)
Mn1 O1B C2B C3B 165.3(3)
Mn1 O1B C2B C12B 47.6(6)
Mn1 O1A C2A C12A 158.6(3)
Mn1 O1A C2A C3A -83.1(5)
Mn1 O1C C2C C12C -82.4(5)
Mn1 O1C C2C C3C 37.1(5)
Mn1 N4C C5C C6C 1.7(13)
Mn1 N4C C5C C10C -178.9(5)
Mn1 N4C C3C N11C 178.8(4)
Mn1 N4C C3C C2C -2.4(7)
Mn1 N14B C15B C20B -149.8(4)
Mn1 N14B C15B C16B 30.3(9)
Mn3 O1B C2B C3B 35.3(5)
Mn3 O1B C2B C12B -82.4(5)
Mn3 N4B C3B C2B -1.9(7)
Mn3 N4B C3B N11B 176.7(4)
Mn3 N4B C5B C10B -175.1(5)
Mn3 N4B C5B C6B 6.5(12)
Mn3 O1C C2C C12C 47.8(6)
Mn3 O1C C2C C3C 167.2(3)
Mn3 O1D C2D C3D -80.3(5)
Mn3 O1D C2D C12D 160.7(3)
Mn3 N14C C15C C20C -155.9(5)
Mn3 N14C C15C C16C 22.5(10)
Mn3 N14C C13C C12C -21.5(9)
Mn3 N14C C13C N21C 155.9(4)
Mn4 O1A C2A C12A 45.5(6)
Mn4 O1A C2A C3A 163.8(3)
P1E C4E C5E C6E -177.2(6)
P1E C4E C9E C8E 177.2(5)
P1F C10F C15F C14F 176.3(5)
P1F C10F C11F C12F -176.9(6)
P1F C4F C9F C8F 175.9(6)
P1F C4F C5F C6F -175.4(6)
O3E P1E O2E Mn3 23.1(3)
O3E P1E C4E C5E -175.7(5)
O3E P1E C4E C9E 7.8(6)
O3E P1E C10E C11E -50.7(6)
O3E P1E C10E C15E 128.1(5)
O2E P1E O3E Mn2 25.4(4)
O2E P1E C4E C5E -48.3(6)
O2E P1E C4E C9E 135.2(5)
O2E P1E C10E C11E -178.3(5)
O2E P1E C10E C15E 0.5(6)
O1B C2B C12B C13B -62.8(7)
N11C C10C C9C C8C -178.6(9)
N21B C20B C19B C18B 178.0(7)
N21B C20B C15B N14B 0.5(7)
N21B C20B C15B C16B -179.6(6)
N21B C13B N14B Mn1 150.6(4)
N21B C13B N14B C15B -1.4(7)
N21B C13B C12B C2B -123.8(6)
N4B C3B C2B O1B -24.4(8)
N4B C3B C2B C12B 97.7(6)
N4B C3B N11B C10B 0.0(8)
N4B C3B N11B C23B -178.5(7)
N4B C5B C6B C7B 179.3(7)
O1A C2A C12A C13A -64.2(7)
O1A C2A C3A N4A -21.9(7)
O1A C2A C3A N11A 157.4(6)
O1C C2C C3C N11C 153.2(6)
O1C C2C C3C N4C -25.5(8)
C20B N21B C13B N14B 1.7(7)
C20B N21B C13B C12B -175.7(6)
C12C C13C N21C C20C 178.9(6)
C12C C13C N21C C22C -2.1(10)
C12C C2C C3C N11C -84.2(8)
C12C C2C C3C N4C 97.1(6)
C10F P1F O2F Mn4 146.3(3)
C10F P1F O3F Mn1 -99.3(3)
C10F P1F C4F C9F -107.6(5)
C10F P1F C4F C5F 68.9(6)
C10F C15F C14F C13F -0.8(11)
N4D C5D C6D C7D 178.5(8)
N4D C5D C10D N11D -0.1(8)
N4D C5D C10D C9D -177.6(7)
N4D C3D C2D O1D -28.1(7)
N4D C3D C2D C12D 93.4(6)
N14C C15C C20C N21C -0.3(8)
N14C C15C C20C C19C 176.2(7)
N14C C15C C16C C17C -176.9(7)
N14C C13C N21C C20C 1.4(7)
N14C C13C N21C C22C -179.6(7)
C7E C6E C5E C4E 0.5(13)
C7E C8E C9E C4E -0.4(11)
N14D C15D C16D C17D 179.1(7)
N14D C15D C20D N21D 1.7(7)
N14D C15D C20D C19D -177.9(6)
N14D C13D C12D C2D 52.7(8)
N4C C5C C6C C7C 179.0(8)
N4C C5C C10C N11C -0.1(8)
N4C C5C C10C C9C 179.6(8)
C15C N14C C13C C12C -178.9(6)
C15C N14C C13C N21C -1.5(7)
C15C C20C C19C C18C 1.1(13)
C15C C16C C17C C18C 0.9(14)
N4A C5A C10A N11A -0.2(8)
N4A C5A C10A C9A -178.8(8)
C13E C14E C15E C10E -1.8(11)
C13F C12F C11F C10F 1.9(12)
C5C N4C C3C N11C -0.9(8)
C5C N4C C3C C2C 178.0(6)
C5C C6C C7C C8C 0.7(14)
C5C C10C C9C C8C 1.7(16)
O2F P1F C10F C15F 11.7(6)
O2F P1F C10F C11F -171.7(5)
O2F P1F O3F Mn1 23.7(4)
O2F P1F C4F C9F 136.5(5)
O2F P1F C4F C5F -47.0(6)
C12F C13F C14F C15F 2.5(13)
C15F C10F C11F C12F -0.3(11)
C13B N21B C20B C19B -179.2(7)
C13B N21B C20B C15B -1.3(7)
C13B N14B C15B C20B 0.6(7)
C13B N14B C15B C16B -179.4(7)
O3F P1F C10F C15F 139.5(5)
O3F P1F C10F C11F -43.9(6)
O3F P1F O2F Mn4 23.0(4)
O3F P1F C4F C9F 7.9(6)
O3F P1F C4F C5F -175.6(5)
C14F C13F C12F C11F -3.0(13)
C13C C12C C2C O1C -63.4(7)
C13C C12C C2C C3C 176.5(5)
C13C N14C C15C C20C 1.1(7)
C13C N14C C15C C16C 179.5(7)
C13C N21C C20C C15C -0.6(8)
C13C N21C C20C C19C -176.6(8)
N11D C3D C2D O1D 151.9(6)
N11D C3D C2D C12D -86.5(7)
C3B N4B C5B C10B 0.5(7)
C3B N4B C5B C6B -178.0(7)
C3B C2B C12B C13B 177.7(5)
N14B C13B C12B C2B 59.1(8)
N11A C10A C9A C8A -177.6(10)
C6A C5A C10A N11A 178.0(7)
C6A C5A C10A C9A -0.6(13)
C6A C7A C8A C9A 3(2)
C7B C8B C9B C10B -1.2(14)
C15D N14D C13D N21D 0.7(6)
C15D N14D C13D C12D 178.6(5)
C15D C16D C17D C18D -1.0(13)
C15D C20D C19D C18D -1.5(11)
C11F C10F C15F C14F -0.3(10)
C2C C12C C13C N14C 53.2(8)
C2C C12C C13C N21C -123.9(6)
C10B C5B C6B C7B 1.0(11)
N21A C13A C12A C2A -123.5(6)
N21A C13A N14A C15A -1.3(7)
N21A C20A C19A C18A 178.0(7)
N21A C20A C15A N14A 0.4(7)
N21A C20A C15A C16A -178.0(6)
C4F P1F C10F C15F -105.7(5)
C4F P1F C10F C11F 70.9(6)
C4F P1F O2F Mn4 -100.7(3)
C4F P1F O3F Mn1 148.7(3)
C4F C9F C8F C7F -1.6(12)
C13A N21A C20A C19A 179.5(7)
C13A N21A C20A C15A -1.1(6)
C13A N14A C15A C20A 0.5(7)
C13A N14A C15A C16A 178.7(7)
C12E C13E C14E C15E 2.8(13)
C12E C11E C10E P1E -178.2(6)
C12E C11E C10E C15E 2.9(10)
C14E C13E C12E C11E -1.0(14)
C14E C15E C10E P1E -179.9(5)
C14E C15E C10E C11E -1.1(9)
C20A N21A C13A C12A -174.6(6)
C20A N21A C13A N14A 1.6(7)
C2B C3B N11B C10B 178.7(6)
C2B C3B N11B C23B 0.2(11)
C5A N4A C3A C2A 178.0(5)
C5A N4A C3A N11A -1.3(7)
C5A C6A C7A C8A -2.8(16)
C5A C10A C9A C8A 0.6(14)
C16D C15D C20D N21D -178.7(6)
C16D C15D C20D C19D 1.8(10)
C16D C17D C18D C19D 1.2(14)
C12A C2A C3A N4A 99.6(6)
C12A C2A C3A N11A -81.1(7)
C12A C13A N14A C15A 174.7(6)
N14A C13A C12A C2A 60.7(8)
N21D C20D C19D C18D 179.0(7)
N21D C13D C12D C2D -129.7(5)
C20D C15D C16D C17D -0.4(10)
C20D N21D C13D N14D 0.3(6)
C20D N21D C13D C12D -177.6(5)
C20D C19D C18D C17D 0.1(12)
N21C C20C C19C C18C 176.5(9)
C19B C20B C15B N14B 178.6(6)
C19B C20B C15B C16B -1.4(10)
C19B C18B C17B C16B -1.7(12)
C5B N4B C3B C2B -179.0(5)
C5B N4B C3B N11B -0.3(7)
C5B C10B N11B C3B 0.3(8)
C5B C10B N11B C23B 178.8(7)
C5B C10B C9B C8B 1.9(13)
C10A N11A C3A N4A 1.2(8)
C10A N11A C3A C2A -178.1(6)
C10A C9A C8A C7A -1.8(17)
C3C N11C C10C C5C -0.4(9)
C3C N11C C10C C9C 179.9(10)
C3C N4C C5C C6C -178.8(8)
C3C N4C C5C C10C 0.6(8)
C6B C7B C8B C9B 0.4(15)
C20C C15C C16C C17C 1.4(11)
C20C C19C C18C C17C 1.2(15)
C6C C5C C10C N11C 179.4(7)
C6C C5C C10C C9C -0.9(13)
C6C C7C C8C C9C 0.2(18)
C13D N14D C15D C16D 178.9(7)
C13D N14D C15D C20D -1.5(7)
C13D N21D C20D C15D -1.2(6)
C13D N21D C20D C19D 178.3(7)
C13D C12D C2D O1D -64.4(6)
C13D C12D C2D C3D 176.6(5)
C8B C7B C6B C5B -0.2(13)
C6F C7F C8F C9F 3.0(13)
C15B C20B C19B C18B 0.5(11)
C15B C16B C17B C18B 0.7(11)
C16C C15C C20C N21C -178.9(6)
C16C C15C C20C C19C -2.4(11)
C16C C17C C18C C19C -2.2(16)
C22D N21D C20D C15D -174.5(6)
C22D N21D C20D C19D 5.0(11)
C22D N21D C13D N14D 173.2(6)
C22D N21D C13D C12D -4.7(9)
C6E C7E C8E C9E 0.2(14)
N11B C3B C2B O1B 157.1(6)
N11B C3B C2B C12B -80.8(7)
N11B C10B C5B N4B -0.4(8)
N11B C10B C5B C6B 178.3(6)
N11B C10B C9B C8B -178.2(8)
C22B N21B C20B C19B 1.1(12)
C22B N21B C20B C15B 179.0(6)
C22B N21B C13B N14B -178.6(6)
C22B N21B C13B C12B 4.0(10)
C22A N21A C13A C12A 5.5(9)
C22A N21A C13A N14A -178.3(6)
C22A N21A C20A C19A -0.7(11)
C22A N21A C20A C15A 178.8(6)
C5D N4D C3D N11D -1.6(7)
C5D N4D C3D C2D 178.4(5)
C5D C6D C7D C8D -2.3(15)
C17B C18B C19B C20B 1.1(12)
C17B C16B C15B C20B 0.8(10)
C17B C16B C15B N14B -179.2(6)
C3D N4D C5D C6D -176.2(7)
C3D N4D C5D C10D 1.0(8)
C3D N11D C10D C5D -0.8(8)
C3D N11D C10D C9D 176.4(8)
C10C N11C C3C N4C 0.8(8)
C10C N11C C3C C2C -178.0(6)
C10C C5C C6C C7C -0.3(12)
C19A C20A C15A N14A 179.9(6)
C19A C20A C15A C16A 1.5(10)
C19A C18A C17A C16A 0.2(13)
C7A C6A C5A N4A 179.5(8)
C7A C6A C5A C10A 1.6(12)
C15A C20A C19A C18A -1.3(10)
C15A C16A C17A C18A -0.2(11)
C8E C7E C6E C5E -0.3(14)
C23D N11D C3D N4D -178.6(6)
C23D N11D C3D C2D 1.4(11)
C23D N11D C10D C5D 179.3(7)
C23D N11D C10D C9D -3.4(13)
C22C N21C C20C C15C -179.7(6)
C22C N21C C20C C19C 4.3(13)
C4E P1E O3E Mn2 148.8(3)
C4E P1E O2E Mn3 -99.6(3)
C4E P1E C10E C11E 65.2(6)
C4E P1E C10E C15E -115.9(5)
C9D C8D C7D C6D 1.7(18)
C3A N4A C5A C6A -177.2(8)
C3A N4A C5A C10A 0.9(7)
C3A C2A C12A C13A 176.6(5)
C3A N11A C10A C5A -0.5(8)
C3A N11A C10A C9A 177.9(9)
C9F C4F C5F C6F 1.3(11)
C6D C5D C10D N11D 177.3(7)
C6D C5D C10D C9D -0.2(13)
C7F C6F C5F C4F 0.0(13)
C12B C13B N14B Mn1 -32.0(8)
C12B C13B N14B C15B 176.0(6)
C10E P1E O3E Mn2 -97.3(3)
C10E P1E O2E Mn3 147.1(3)
C10E P1E C4E C5E 66.9(6)
C10E P1E C4E C9E -109.6(5)
C10E C11E C12E C13E -2.0(13)
C7C C8C C9C C10C -1.4(18)
C5E C4E C9E C8E 0.6(10)
C5F C4F C9F C8F -0.6(10)
C5F C6F C7F C8F -2.2(13)
C9E C4E C5E C6E -0.7(11)
C10D N11D C3D N4D 1.6(8)
C10D N11D C3D C2D -178.4(6)
C10D C5D C6D C7D 1.6(12)
C10D C9D C8D C7D -0.1(15)
C9B C10B C5B N4B 179.5(7)
C9B C10B C5B C6B -1.8(11)
C9B C10B N11B C3B -179.7(8)
C9B C10B N11B C23B -1.1(14)
C8D C9D C10D N11D -177.5(8)
C8D C9D C10D C5D -0.6(13)
C23C N11C C3C N4C -178.1(7)
C23C N11C C3C C2C 3.0(12)
C23C N11C C10C C5C 178.6(7)
C23C N11C C10C C9C -1.1(15)
C23A N11A C10A C5A -179.3(7)
C23A N11A C10A C9A -0.8(14)
C23A N11A C3A N4A 179.9(6)
C23A N11A C3A C2A 0.6(11)
C17A C16A C15A C20A -0.6(10)
C17A C16A C15A N14A -178.7(7)
C17A C18A C19A C20A 0.5(11)
